data_4134168
loop_
_publ_author_name
'Patel, Harshal D.'
'Tran, Thanh-Huyen'
'Sumby, Christopher J.'
'Pa\<steka, Luk\'a\<s F'
'Fallon, Thomas'

_publ_section_title
;
 Boronate Ester Bullvalenes.
;
_journal_issue 8
_journal_name_full 'Journal of the American Chemical Society'
_journal_page_first 3680
_journal_page_last 3685
_journal_paper_doi 10.1021/jacs.9b12930
_journal_volume 142
_journal_year 2020
_chemical_formula_moiety 'C16 H21 B O2'
_chemical_formula_sum 'C16 H21 B O2'
_chemical_formula_weight 256.14
_space_group_crystal_system monoclinic
_space_group_IT_number 14
_space_group_name_Hall '-P 2yn'
_space_group_name_H-M_alt 'P 1 21/n 1'
_atom_sites_solution_hydrogens geom
_atom_sites_solution_primary direct
_audit_creation_date 2019-10-09
_audit_creation_method
;
Olex2 1.2
(compiled 2018.05.29 svn.r3508 for OlexSys, GUI svn.r5506)
;
_cell_angle_alpha 90
_cell_angle_beta 96.376(3)
_cell_angle_gamma 90
_cell_formula_units_Z 4
_cell_length_a 13.6508(5)
_cell_length_b 6.5437(2)
_cell_length_c 16.0430(5)
_cell_measurement_reflns_used 2823
_cell_measurement_temperature 150(2)
_cell_measurement_theta_max 29.2130
_cell_measurement_theta_min 3.6250
_cell_volume 1424.20(8)
_computing_cell_refinement 'CrysAlisPro 1.171.38.46 (Rigaku OD, 2015)'
_computing_data_collection 'CrysAlisPro 1.171.38.46 (Rigaku OD, 2015)'
_computing_data_reduction 'CrysAlisPro 1.171.38.46 (Rigaku OD, 2015)'
_computing_molecular_graphics 'Olex2 (Dolomanov et al., 2009)'
_computing_publication_material 'Olex2 (Dolomanov et al., 2009)'
_computing_structure_refinement 'ShelXL (Sheldrick, 2015)'
_computing_structure_solution 'ShelXS (Sheldrick, 2008)'
_diffrn_ambient_environment N~2~
_diffrn_ambient_temperature 150(2)
_diffrn_detector 'CCD plate'
_diffrn_detector_area_resol_mean 16.1695
_diffrn_detector_type Eos
_diffrn_measured_fraction_theta_full 0.995
_diffrn_measured_fraction_theta_max 0.888
_diffrn_measurement_details
;
List of Runs (angles in degrees, time in seconds):

  # Type    Start    End  Width  t~exp~   \w     \q     \k     \f   Frames
--------------------------------------------------------------------------
  1  \w    -25.00  22.00   1.00   10.00    --  -19.50 -99.00-150.00   47
  2  \w    -92.00   6.00   1.00   10.00    --  -19.50 -37.00   0.00   98
  3  \w    -92.00   6.00   1.00   10.00    --  -19.50 -37.00  90.00   98
  4  \w    -25.00  61.00   1.00   10.00    --   18.95 -99.00 120.00   86
  5  \w    -90.00 -37.00   1.00   10.00    --  -19.50 -77.00 -90.00   53
;
_diffrn_measurement_device 'four-circle diffractometer'
_diffrn_measurement_device_type 'Xcalibur, Eos'
_diffrn_measurement_method '\w scans'
_diffrn_orient_matrix_type 'CrysAlisPro convention (1999,Acta A55,543-557)'
_diffrn_orient_matrix_UB_11 -0.0403567000
_diffrn_orient_matrix_UB_12 -0.0052144000
_diffrn_orient_matrix_UB_13 0.0242203000
_diffrn_orient_matrix_UB_21 0.0324134000
_diffrn_orient_matrix_UB_22 0.0183371000
_diffrn_orient_matrix_UB_23 0.0369161000
_diffrn_orient_matrix_UB_31 -0.0075579000
_diffrn_orient_matrix_UB_32 0.1067235000
_diffrn_orient_matrix_UB_33 -0.0052039000
_diffrn_radiation_monochromator graphite
_diffrn_radiation_probe x-ray
_diffrn_radiation_type MoK\a
_diffrn_radiation_wavelength 0.71073
_diffrn_reflns_av_R_equivalents 0.0343
_diffrn_reflns_av_unetI/netI 0.0397
_diffrn_reflns_Laue_measured_fraction_full 0.995
_diffrn_reflns_Laue_measured_fraction_max 0.888
_diffrn_reflns_limit_h_max 16
_diffrn_reflns_limit_h_min -18
_diffrn_reflns_limit_k_max 8
_diffrn_reflns_limit_k_min -8
_diffrn_reflns_limit_l_max 21
_diffrn_reflns_limit_l_min -22
_diffrn_reflns_number 10719
_diffrn_reflns_point_group_measured_fraction_full 0.995
_diffrn_reflns_point_group_measured_fraction_max 0.888
_diffrn_reflns_theta_full 27.000
_diffrn_reflns_theta_max 29.326
_diffrn_reflns_theta_min 3.365
_diffrn_source 'fine-focus sealed X-ray tube'
_diffrn_source_type 'Enhance (Mo) X-ray Source'
_exptl_absorpt_coefficient_mu 0.075
_exptl_absorpt_correction_T_max 1.00000
_exptl_absorpt_correction_T_min 0.89350
_exptl_absorpt_correction_type multi-scan
_exptl_absorpt_process_details
;
CrysAlisPro 1.171.38.46 (Rigaku Oxford Diffraction, 2015)
Empirical absorption correction using spherical harmonics,
 implemented in SCALE3 ABSPACK scaling algorithm.
;
_exptl_crystal_colour colourless
_exptl_crystal_density_diffrn 1.195
_exptl_crystal_description block
_exptl_crystal_F_000 552
_exptl_crystal_size_max 0.49
_exptl_crystal_size_mid 0.3
_exptl_crystal_size_min 0.27
_refine_diff_density_max 0.294
_refine_diff_density_min -0.244
_refine_diff_density_rms 0.042
_refine_ls_extinction_method none
_refine_ls_goodness_of_fit_ref 1.031
_refine_ls_hydrogen_treatment constr
_refine_ls_matrix_type full
_refine_ls_number_parameters 176
_refine_ls_number_reflns 3452
_refine_ls_number_restraints 0
_refine_ls_restrained_S_all 1.031
_refine_ls_R_factor_all 0.0681
_refine_ls_R_factor_gt 0.0504
_refine_ls_shift/su_max 0.000
_refine_ls_shift/su_mean 0.000
_refine_ls_structure_factor_coef Fsqd
_refine_ls_weighting_details 'w=1/[\s^2^(Fo^2^)+(0.0420P)^2^+0.6177P] where P=(Fo^2^+2Fc^2^)/3'
_refine_ls_weighting_scheme calc
_refine_ls_wR_factor_gt 0.1082
_refine_ls_wR_factor_ref 0.1172
_reflns_Friedel_coverage 0.000
_reflns_number_gt 2692
_reflns_number_total 3452
_reflns_threshold_expression 'I > 2\s(I)'
_cod_data_source_file ja9b12930_si_002.cif
_cod_data_source_block hp166
_cod_depositor_comments 'Adding full bibliography for 4134168--4134181.cif.'
_cod_database_code 4134168
_shelx_shelxl_version_number 2014/7
_chemical_oxdiff_formula C16H21B1O2
_chemical_oxdiff_usercomment 'colourless block/wedge (fragment) 0.49 x 0.30 x 0.27'
_shelx_space_group_comment
;
The symmetry employed for this shelxl refinement is uniquely defined
by the following loop, which should always be used as a source of
symmetry information in preference to the above space-group names.
They are only intended as comments.
;
_shelx_estimated_absorpt_t_max 0.980
_shelx_estimated_absorpt_t_min 0.964
_reflns_odcompleteness_completeness 99.68
_reflns_odcompleteness_iscentric 1
_reflns_odcompleteness_theta 26.32
_olex2_refinement_description
;
1. Fixed Uiso
 At 1.2 times of:
  All C(H) groups
 At 1.5 times of:
  All C(H,H,H) groups
2.a Ternary CH refined with riding coordinates:
 C1(H1), C4(H4), C5(H5), C10(H10)
2.b Aromatic/amide H refined with riding coordinates:
 C3(H3), C6(H6), C7(H7), C8(H8), C9(H9)
2.c Idealised Me refined as rotating group:
 C16(H16A,H16B,H16C), C17(H17A,H17B,H17C), C18(H18A,H18B,H18C), C19(H19A,H19B,
 H19C)
;
_olex2_submission_special_instructions 'No special instructions were received'
_oxdiff_exptl_absorpt_empirical_details
;
Empirical correction (ABSPACK) includes:
- Absorption correction using spherical harmonics
- Frame scaling
;
_oxdiff_exptl_absorpt_empirical_full_max 1.079
_oxdiff_exptl_absorpt_empirical_full_min 0.928

loop_
_space_group_symop_operation_xyz
'x, y, z'
'-x+1/2, y+1/2, -z+1/2'
'-x, -y, -z'
'x-1/2, -y-1/2, z-1/2'

loop_
_atom_site_label
_atom_site_type_symbol
_atom_site_fract_x
_atom_site_fract_y
_atom_site_fract_z
_atom_site_U_iso_or_equiv
_atom_site_adp_type
_atom_site_occupancy
_atom_site_site_symmetry_order
_atom_site_calc_flag
_atom_site_refinement_flags_posn
_atom_site_refinement_flags_adp
_atom_site_refinement_flags_occupancy
_atom_site_disorder_assembly
_atom_site_disorder_group
C1 C 0.06992(10) -0.1256(2) 0.39104(8) 0.0193(3) Uani 1 1 d . . . . .
H1 H 0.0426 -0.0268 0.4300 0.023 Uiso 1 1 calc R . . . .
C2 C 0.18175(10) -0.1179(2) 0.40658(8) 0.0187(3) Uani 1 1 d . . . . .
C3 C 0.23814(10) -0.2346(2) 0.36293(8) 0.0199(3) Uani 1 1 d . . . . .
H3 H 0.3072 -0.2205 0.3771 0.024 Uiso 1 1 calc R . . . .
C4 C 0.20772(10) -0.3811(2) 0.29634(9) 0.0220(3) Uani 1 1 d . . . . .
H4 H 0.2636 -0.4503 0.2724 0.026 Uiso 1 1 calc R . . . .
C5 C 0.11670(11) -0.5154(2) 0.29939(9) 0.0246(3) Uani 1 1 d . . . . .
H5 H 0.1238 -0.6567 0.2771 0.029 Uiso 1 1 calc R . . . .
C6 C 0.05586(11) -0.5029(2) 0.36899(10) 0.0263(3) Uani 1 1 d . . . . .
H6 H 0.0295 -0.6278 0.3868 0.032 Uiso 1 1 calc R . . . .
C7 C 0.03374(11) -0.3362(2) 0.40967(9) 0.0237(3) Uani 1 1 d . . . . .
H7 H -0.0075 -0.3504 0.4533 0.028 Uiso 1 1 calc R . . . .
C8 C 0.03329(10) -0.0653(2) 0.30223(9) 0.0220(3) Uani 1 1 d . . . . .
H8 H -0.0079 0.0516 0.2941 0.026 Uiso 1 1 calc R . . . .
C9 C 0.05501(11) -0.1653(2) 0.23499(9) 0.0241(3) Uani 1 1 d . . . . .
H9 H 0.0276 -0.1133 0.1822 0.029 Uiso 1 1 calc R . . . .
C10 C 0.11688(11) -0.3479(2) 0.23346(9) 0.0229(3) Uani 1 1 d . . . . .
H10 H 0.1241 -0.3995 0.1758 0.028 Uiso 1 1 calc R . . . .
B11 B 0.23343(12) 0.0206(2) 0.47617(10) 0.0201(3) Uani 1 1 d . . . . .
O12 O 0.18547(7) 0.15076(16) 0.52363(6) 0.0270(3) Uani 1 1 d . . . . .
C13 C 0.25846(11) 0.2330(2) 0.58847(9) 0.0271(3) Uani 1 1 d . . . . .
C14 C 0.35577(11) 0.2007(2) 0.54907(9) 0.0255(3) Uani 1 1 d . . . . .
O15 O 0.33335(7) 0.02477(16) 0.49508(7) 0.0282(3) Uani 1 1 d . . . . .
C16 C 0.25055(16) 0.1073(4) 0.66585(11) 0.0530(6) Uani 1 1 d . . . . .
H16A H 0.1828 0.1131 0.6805 0.080 Uiso 1 1 calc GR . . . .
H16B H 0.2957 0.1616 0.7123 0.080 Uiso 1 1 calc GR . . . .
H16C H 0.2680 -0.0349 0.6551 0.080 Uiso 1 1 calc GR . . . .
C17 C 0.23429(14) 0.4552(3) 0.60363(13) 0.0467(5) Uani 1 1 d . . . . .
H17A H 0.2265 0.5285 0.5500 0.070 Uiso 1 1 calc GR . . . .
H17B H 0.2879 0.5171 0.6409 0.070 Uiso 1 1 calc GR . . . .
H17C H 0.1728 0.4634 0.6298 0.070 Uiso 1 1 calc GR . . . .
C18 C 0.44484(13) 0.1521(3) 0.60987(12) 0.0443(5) Uani 1 1 d . . . . .
H18A H 0.4327 0.0271 0.6407 0.066 Uiso 1 1 calc GR . . . .
H18B H 0.4577 0.2656 0.6495 0.066 Uiso 1 1 calc GR . . . .
H18C H 0.5021 0.1321 0.5790 0.066 Uiso 1 1 calc GR . . . .
C19 C 0.37819(15) 0.3738(3) 0.49179(11) 0.0457(5) Uani 1 1 d . . . . .
H19A H 0.4333 0.3351 0.4608 0.068 Uiso 1 1 calc GR . . . .
H19B H 0.3958 0.4962 0.5253 0.068 Uiso 1 1 calc GR . . . .
H19C H 0.3199 0.4023 0.4521 0.068 Uiso 1 1 calc GR . . . .

loop_
_atom_site_aniso_label
_atom_site_aniso_U_11
_atom_site_aniso_U_22
_atom_site_aniso_U_33
_atom_site_aniso_U_23
_atom_site_aniso_U_13
_atom_site_aniso_U_12
C1 0.0182(7) 0.0209(6) 0.0188(6) -0.0036(5) 0.0022(5) 0.0003(5)
C2 0.0207(7) 0.0177(6) 0.0175(6) 0.0012(5) 0.0009(5) -0.0015(5)
C3 0.0177(6) 0.0211(7) 0.0206(7) 0.0018(5) 0.0003(5) -0.0029(5)
C4 0.0217(7) 0.0217(7) 0.0230(7) -0.0036(6) 0.0044(5) 0.0007(6)
C5 0.0284(8) 0.0174(6) 0.0279(7) -0.0046(6) 0.0026(6) -0.0020(6)
C6 0.0291(8) 0.0215(7) 0.0289(8) 0.0025(6) 0.0053(6) -0.0060(6)
C7 0.0214(7) 0.0281(8) 0.0221(7) 0.0019(6) 0.0047(5) -0.0043(6)
C8 0.0189(7) 0.0203(7) 0.0262(7) 0.0012(6) -0.0003(5) -0.0003(6)
C9 0.0245(7) 0.0257(7) 0.0211(7) 0.0018(6) -0.0020(6) -0.0019(6)
C10 0.0245(7) 0.0251(7) 0.0192(7) -0.0042(5) 0.0023(5) -0.0020(6)
B11 0.0218(8) 0.0197(7) 0.0187(7) 0.0016(6) 0.0015(6) -0.0016(6)
O12 0.0194(5) 0.0348(6) 0.0261(5) -0.0130(4) -0.0009(4) -0.0027(4)
C13 0.0234(7) 0.0357(8) 0.0214(7) -0.0086(6) -0.0009(6) -0.0048(7)
C14 0.0227(7) 0.0304(8) 0.0226(7) -0.0081(6) -0.0020(6) -0.0039(6)
O15 0.0207(5) 0.0329(6) 0.0299(6) -0.0136(5) -0.0021(4) 0.0000(5)
C16 0.0562(12) 0.0792(15) 0.0239(9) -0.0008(9) 0.0051(8) -0.0256(11)
C17 0.0347(10) 0.0502(11) 0.0531(12) -0.0304(9) -0.0034(8) 0.0014(8)
C18 0.0290(9) 0.0552(12) 0.0446(10) -0.0168(9) -0.0142(8) 0.0045(8)
C19 0.0532(12) 0.0499(11) 0.0341(9) -0.0030(8) 0.0056(8) -0.0254(10)

loop_
_atom_type_symbol
_atom_type_description
_atom_type_scat_dispersion_real
_atom_type_scat_dispersion_imag
_atom_type_scat_source
C C 0.0033 0.0016 'International Tables Vol C Tables 4.2.6.8 and 6.1.1.4'
H H 0.0000 0.0000 'International Tables Vol C Tables 4.2.6.8 and 6.1.1.4'
B B 0.0013 0.0007 'International Tables Vol C Tables 4.2.6.8 and 6.1.1.4'
O O 0.0106 0.0060 'International Tables Vol C Tables 4.2.6.8 and 6.1.1.4'

loop_
_geom_angle_atom_site_label_1
_geom_angle_atom_site_label_2
_geom_angle_atom_site_label_3
_geom_angle
_geom_angle_site_symmetry_1
_geom_angle_site_symmetry_3
_geom_angle_publ_flag
C7 C1 C2 110.07(11) . . ?
C7 C1 C8 110.19(11) . . ?
C8 C1 C2 111.57(11) . . ?
C1 C2 B11 120.47(12) . . ?
C3 C2 C1 121.44(12) . . ?
C3 C2 B11 118.05(12) . . ?
C2 C3 C4 128.65(13) . . ?
C3 C4 C5 121.36(12) . . ?
C3 C4 C10 122.32(12) . . ?
C10 C4 C5 59.89(9) . . ?
C6 C5 C4 121.61(12) . . ?
C6 C5 C10 122.24(13) . . ?
C10 C5 C4 59.98(9) . . ?
C7 C6 C5 126.97(13) . . ?
C6 C7 C1 123.98(13) . . ?
C9 C8 C1 124.04(13) . . ?
C8 C9 C10 126.78(13) . . ?
C5 C10 C4 60.13(9) . . ?
C9 C10 C4 122.23(12) . . ?
C9 C10 C5 121.99(13) . . ?
O12 B11 C2 124.24(13) . . ?
O12 B11 O15 113.28(12) . . ?
O15 B11 C2 122.47(13) . . ?
B11 O12 C13 107.29(11) . . ?
O12 C13 C14 101.96(11) . . ?
O12 C13 C16 106.29(13) . . ?
O12 C13 C17 108.91(13) . . ?
C16 C13 C14 113.95(15) . . ?
C16 C13 C17 110.83(15) . . ?
C17 C13 C14 114.11(14) . . ?
O15 C14 C13 102.61(11) . . ?
O15 C14 C18 108.69(13) . . ?
O15 C14 C19 105.96(12) . . ?
C18 C14 C13 115.61(13) . . ?
C18 C14 C19 110.40(15) . . ?
C19 C14 C13 112.75(14) . . ?
B11 O15 C14 106.71(11) . . ?

loop_
_geom_bond_atom_site_label_1
_geom_bond_atom_site_label_2
_geom_bond_distance
_geom_bond_site_symmetry_2
_geom_bond_publ_flag
C1 C2 1.5200(19) . ?
C1 C7 1.5055(19) . ?
C1 C8 1.5090(19) . ?
C2 C3 1.337(2) . ?
C2 B11 1.546(2) . ?
C3 C4 1.4607(19) . ?
C4 C5 1.527(2) . ?
C4 C10 1.5246(19) . ?
C5 C6 1.466(2) . ?
C5 C10 1.523(2) . ?
C6 C7 1.323(2) . ?
C8 C9 1.323(2) . ?
C9 C10 1.465(2) . ?
B11 O12 1.3580(19) . ?
B11 O15 1.3643(18) . ?
O12 C13 1.4609(16) . ?
C13 C14 1.548(2) . ?
C13 C16 1.503(2) . ?
C13 C17 1.516(2) . ?
C14 O15 1.4526(17) . ?
C14 C18 1.506(2) . ?
C14 C19 1.511(2) . ?

loop_
_geom_torsion_atom_site_label_1
_geom_torsion_atom_site_label_2
_geom_torsion_atom_site_label_3
_geom_torsion_atom_site_label_4
_geom_torsion
_geom_torsion_site_symmetry_1
_geom_torsion_site_symmetry_2
_geom_torsion_site_symmetry_3
_geom_torsion_site_symmetry_4
_geom_torsion_publ_flag
C1 C2 C3 C4 0.4(2) . . . . ?
C1 C2 B11 O12 -4.1(2) . . . . ?
C1 C2 B11 O15 176.68(13) . . . . ?
C1 C8 C9 C10 -0.1(2) . . . . ?
C2 C1 C7 C6 -62.15(18) . . . . ?
C2 C1 C8 C9 61.51(18) . . . . ?
C2 C3 C4 C5 -37.2(2) . . . . ?
C2 C3 C4 C10 34.8(2) . . . . ?
C2 B11 O12 C13 172.93(13) . . . . ?
C2 B11 O15 C14 167.79(13) . . . . ?
C3 C2 B11 O12 178.11(13) . . . . ?
C3 C2 B11 O15 -1.1(2) . . . . ?
C3 C4 C5 C6 0.2(2) . . . . ?
C3 C4 C5 C10 111.74(15) . . . . ?
C3 C4 C10 C5 -110.18(15) . . . . ?
C3 C4 C10 C9 0.9(2) . . . . ?
C4 C5 C6 C7 37.1(2) . . . . ?
C4 C5 C10 C9 -111.49(15) . . . . ?
C5 C4 C10 C9 111.10(15) . . . . ?
C5 C6 C7 C1 -0.9(2) . . . . ?
C6 C5 C10 C4 110.57(15) . . . . ?
C6 C5 C10 C9 -0.9(2) . . . . ?
C7 C1 C2 C3 61.89(17) . . . . ?
C7 C1 C2 B11 -115.84(14) . . . . ?
C7 C1 C8 C9 -61.08(18) . . . . ?
C8 C1 C2 C3 -60.77(17) . . . . ?
C8 C1 C2 B11 121.50(13) . . . . ?
C8 C1 C7 C6 61.32(18) . . . . ?
C8 C9 C10 C4 -35.9(2) . . . . ?
C8 C9 C10 C5 36.6(2) . . . . ?
C10 C4 C5 C6 -111.58(15) . . . . ?
C10 C5 C6 C7 -35.0(2) . . . . ?
B11 C2 C3 C4 178.18(13) . . . . ?
B11 O12 C13 C14 22.11(15) . . . . ?
B11 O12 C13 C16 -97.51(16) . . . . ?
B11 O12 C13 C17 143.04(14) . . . . ?
O12 B11 O15 C14 -11.51(17) . . . . ?
O12 C13 C14 O15 -27.91(14) . . . . ?
O12 C13 C14 C18 -146.03(14) . . . . ?
O12 C13 C14 C19 85.63(14) . . . . ?
C13 C14 O15 B11 24.35(15) . . . . ?
O15 B11 O12 C13 -7.79(17) . . . . ?
C16 C13 C14 O15 86.16(15) . . . . ?
C16 C13 C14 C18 -32.0(2) . . . . ?
C16 C13 C14 C19 -160.30(14) . . . . ?
C17 C13 C14 O15 -145.15(13) . . . . ?
C17 C13 C14 C18 96.72(18) . . . . ?
C17 C13 C14 C19 -31.61(18) . . . . ?
C18 C14 O15 B11 147.26(14) . . . . ?
C19 C14 O15 B11 -94.09(15) . . . . ?
